data_7129670
loop_
_publ_author_name
'Hadlington, Terrance J.'
'Keil, Philip Maximilian'

_publ_section_title
;
 Accessing cationic tetrylene-nickel(0) systems featuring donor-acceptor
 E-Ni triple bonds (E = Ge, Sn)
;
_journal_name_full 'Chemical Communications'
_journal_paper_doi 10.1039/D2CC00422D
_journal_year 2022
_chemical_formula_moiety 'C107 H95 B F24 Ge N Ni P3 Si, 0.55(C6 F H5), 0.45(C5 H12)'
_chemical_formula_sum 'C112.54 H103.19 B F24.55 Ge N Ni P3 Si'
_chemical_formula_weight 2199.14
_space_group_crystal_system triclinic
_space_group_IT_number 2
_space_group_name_Hall '-P 1'
_space_group_name_H-M_alt 'P -1'
_atom_sites_solution_hydrogens geom
_atom_sites_solution_primary direct
_atom_sites_solution_secondary difmap
_audit_creation_method SHELXL-2018/3
_audit_update_record
;
2022-01-20 deposited with the CCDC.	2022-02-07 downloaded from the CCDC.
;
_cell_angle_alpha 94.774(10)
_cell_angle_beta 103.543(11)
_cell_angle_gamma 92.404(12)
_cell_formula_units_Z 2
_cell_length_a 13.186(3)
_cell_length_b 18.874(5)
_cell_length_c 22.343(6)
_cell_measurement_reflns_used 2000
_cell_measurement_temperature 150(2)
_cell_measurement_theta_max 32.50
_cell_measurement_theta_min 1.92
_cell_volume 5376(2)
_computing_cell_refinement 'STOE X-AREA 1.76'
_computing_data_collection 'STOE X-AREA 1.76'
_computing_data_reduction 'STOE X-AREA 1.76'
_computing_structure_refinement 'SHELXL-2018/3 (Sheldrick, 2018)'
_computing_structure_solution 'SHELXT 2018/2 (Sheldrick, 2018)'
_diffrn_ambient_temperature 150(2)
_diffrn_detector Pilatus300K
_diffrn_detector_area_resol_mean 5.81
_diffrn_measured_fraction_theta_full 0.999
_diffrn_measured_fraction_theta_max 0.999
_diffrn_measurement_device_type 'STOE StadiVari'
_diffrn_measurement_method '\w scans'
_diffrn_radiation_collimation '0.6 mm diameter'
_diffrn_radiation_monochromator 'Graded multilayer mirror'
_diffrn_radiation_type 'Mo K\a'
_diffrn_radiation_wavelength 0.71073
_diffrn_reflns_av_R_equivalents 0.0346
_diffrn_reflns_av_unetI/netI 0.0684
_diffrn_reflns_Laue_measured_fraction_full 0.999
_diffrn_reflns_Laue_measured_fraction_max 0.999
_diffrn_reflns_limit_h_max 16
_diffrn_reflns_limit_h_min -16
_diffrn_reflns_limit_k_max 23
_diffrn_reflns_limit_k_min -23
_diffrn_reflns_limit_l_max 27
_diffrn_reflns_limit_l_min -27
_diffrn_reflns_number 48303
_diffrn_reflns_point_group_measured_fraction_full 0.999
_diffrn_reflns_point_group_measured_fraction_max 0.999
_diffrn_reflns_theta_full 25.242
_diffrn_reflns_theta_max 26.000
_diffrn_reflns_theta_min 1.884
_diffrn_source 'Genix 3D HF Mo'
_diffrn_source_current 1.000
_diffrn_source_power 0.050
_diffrn_source_voltage 50
_exptl_absorpt_coefficient_mu 0.600
_exptl_absorpt_correction_T_max 1.000
_exptl_absorpt_correction_T_min 0.851
_exptl_absorpt_correction_type empirical
_exptl_absorpt_process_details 'STOE X-AREA 1.76'
_exptl_crystal_colour red-purple
_exptl_crystal_density_diffrn 1.359
_exptl_crystal_description rod
_exptl_crystal_F_000 2261
_exptl_crystal_size_max 0.34
_exptl_crystal_size_mid 0.11
_exptl_crystal_size_min 0.08
_refine_diff_density_max 1.199
_refine_diff_density_min -0.678
_refine_diff_density_rms 0.082
_refine_ls_extinction_method none
_refine_ls_goodness_of_fit_ref 1.023
_refine_ls_hydrogen_treatment constr
_refine_ls_matrix_type full
_refine_ls_number_parameters 1409
_refine_ls_number_reflns 21106
_refine_ls_number_restraints 31
_refine_ls_restrained_S_all 1.029
_refine_ls_R_factor_all 0.1011
_refine_ls_R_factor_gt 0.0590
_refine_ls_shift/su_max 0.001
_refine_ls_shift/su_mean 0.000
_refine_ls_structure_factor_coef Fsqd
_refine_ls_weighting_details 'w=1/[\s^2^(Fo^2^)+(0.0956P)^2^+3.1248P] where P=(Fo^2^+2Fc^2^)/3'
_refine_ls_weighting_scheme calc
_refine_ls_wR_factor_gt 0.1514
_refine_ls_wR_factor_ref 0.1733
_reflns_Friedel_coverage 0.000
_reflns_number_gt 14000
_reflns_number_total 21106
_reflns_threshold_expression 'I > 2\s(I)'
_cod_data_source_file d2cc00422d2.cif
_cod_data_source_block compound_4
_cod_database_code 7129670
_shelx_shelxl_version_number 2018/3
_shelx_space_group_comment
;
The symmetry employed for this shelxl refinement is uniquely defined
by the following loop, which should always be used as a source of
symmetry information in preference to the above space-group names.
They are only intended as comments.
;

loop_
_space_group_symop_operation_xyz
'x, y, z'
'-x, -y, -z'

loop_
_atom_site_label
_atom_site_type_symbol
_atom_site_fract_x
_atom_site_fract_y
_atom_site_fract_z
_atom_site_U_iso_or_equiv
_atom_site_adp_type
_atom_site_occupancy
_atom_site_site_symmetry_order
_atom_site_calc_flag
_atom_site_refinement_flags_posn
_atom_site_refinement_flags_adp
_atom_site_refinement_flags_occupancy
_atom_site_disorder_assembly
_atom_site_disorder_group
Ge1 Ge 0.55968(3) 0.74777(2) 0.74997(2) 0.02790(12) Uani 1 1 d . . . . .
Ni1 Ni 0.42113(3) 0.72558(2) 0.67576(2) 0.02225(12) Uani 1 1 d . . . . .
P2 P 0.45544(7) 0.63792(5) 0.60744(4) 0.0249(2) Uani 1 1 d . . . . .
P3 P 0.38547(7) 0.82909(5) 0.62883(4) 0.0239(2) Uani 1 1 d . . . . .
P1 P 0.28911(8) 0.67778(5) 0.71518(4) 0.0274(2) Uani 1 1 d . . . . .
Si1 Si 0.73821(10) 0.72143(6) 0.87313(5) 0.0405(3) Uani 1 1 d . . . . .
F18 F -0.1075(2) -0.05132(16) 0.64133(13) 0.0679(9) Uani 1 1 d . . . . .
F3 F 0.2387(2) -0.04631(14) 0.94826(12) 0.0603(8) Uani 1 1 d . . . . .
F1 F 0.1016(2) -0.06132(14) 0.87529(12) 0.0628(8) Uani 1 1 d . . . . .
F11 F -0.1159(4) 0.3833(3) 0.6377(3) 0.0546(13) Uani 0.805(6) 1 d . . P A 1
F23 F -0.1423(4) 0.2307(2) 0.96119(16) 0.0638(12) Uani 0.805(6) 1 d . . P A 1
F16 F 0.0298(2) -0.08816(15) 0.62152(17) 0.0790(10) Uani 1 1 d . . . . .
F17 F -0.0780(3) -0.03990(18) 0.55374(12) 0.0888(12) Uani 1 1 d . . . . .
F20 F -0.3432(3) 0.1412(4) 0.64240(19) 0.0819(18) Uani 0.805(6) 1 d . . P A 1
F2 F 0.0997(3) 0.00116(16) 0.95960(16) 0.0832(11) Uani 1 1 d . . . . .
N1 N 0.6796(2) 0.77313(16) 0.81160(13) 0.0304(7) Uani 1 1 d . . . . .
C76 C 0.1301(3) 0.14984(19) 0.82872(15) 0.0247(8) Uani 1 1 d . . . . .
C52 C 0.4992(3) 0.66464(19) 0.54023(16) 0.0251(8) Uani 1 1 d . . . . .
C92 C 0.0534(3) 0.1424(2) 0.71171(15) 0.0261(8) Uani 1 1 d . . . . .
C81 C 0.2363(3) 0.1741(2) 0.84226(16) 0.0295(8) Uani 1 1 d . . . . .
H81 H 0.255589 0.215921 0.825688 0.035 Uiso 1 1 calc R U . . .
F22 F -0.1789(7) 0.1208(3) 0.9488(2) 0.114(3) Uani 0.805(6) 1 d . . P A 1
C84 C 0.0599(3) 0.2705(2) 0.77698(17) 0.0311(9) Uani 1 1 d . . . . .
C70 C 0.3383(3) 0.90109(19) 0.67448(15) 0.0242(8) Uani 1 1 d . . . . .
C40 C 0.3432(3) 0.5763(2) 0.56923(15) 0.0265(8) Uani 1 1 d . . . . .
C77 C 0.1083(3) 0.08844(19) 0.85527(15) 0.0258(8) Uani 1 1 d . . . . .
H77 H 0.037843 0.070016 0.847589 0.031 Uiso 1 1 calc R U . . .
C78 C 0.1866(3) 0.0528(2) 0.89291(15) 0.0292(9) Uani 1 1 d . . . . .
F14 F 0.3059(3) 0.1848(2) 0.63263(17) 0.1073(14) Uani 1 1 d . . . . .
C51 C 0.6338(3) 0.5572(2) 0.60897(17) 0.0324(9) Uani 1 1 d . . . . .
H51 H 0.640655 0.578955 0.573154 0.039 Uiso 1 1 calc R U . . .
C97 C 0.0039(3) 0.0755(2) 0.68897(15) 0.0279(8) Uani 1 1 d . . . . .
H97 H -0.043895 0.055465 0.709774 0.033 Uiso 1 1 calc R U . . .
C53 C 0.4591(3) 0.6321(2) 0.48031(16) 0.0303(9) Uani 1 1 d . . . . .
H53 H 0.407817 0.593556 0.473416 0.036 Uiso 1 1 calc R U . . .
C100 C -0.0770(3) 0.17437(19) 0.78813(15) 0.0253(8) Uani 1 1 d . . . . .
C64 C 0.4928(3) 0.8766(2) 0.60694(17) 0.0287(8) Uani 1 1 d . . . . .
C105 C -0.0944(3) 0.17907(19) 0.84802(16) 0.0267(8) Uani 1 1 d . . . . .
H105 H -0.035785 0.184275 0.882527 0.032 Uiso 1 1 calc R U . . .
C75 C 0.3693(3) 0.9727(2) 0.67504(17) 0.0316(9) Uani 1 1 d . . . . .
H75 H 0.417321 0.985937 0.651573 0.038 Uiso 1 1 calc R U . . .
F7 F 0.1294(4) 0.4242(2) 0.93371(16) 0.1148(16) Uani 1 1 d . . . . .
C80 C 0.3141(3) 0.1380(2) 0.87953(17) 0.0357(10) Uani 1 1 d . . . . .
C96 C 0.0219(3) 0.0369(2) 0.63700(15) 0.0290(9) Uani 1 1 d . . . . .
C93 C 0.1239(3) 0.1673(2) 0.67929(16) 0.0317(9) Uani 1 1 d . . . . .
H93 H 0.160688 0.212223 0.693151 0.038 Uiso 1 1 calc R U . . .
C63 C 0.2904(3) 0.7753(2) 0.50617(16) 0.0321(9) Uani 1 1 d . . . . .
H63 H 0.345416 0.743747 0.511022 0.038 Uiso 1 1 calc R U . . .
C45 C 0.3489(3) 0.5032(2) 0.56070(17) 0.0330(9) Uani 1 1 d . . . . .
H45 H 0.413823 0.482632 0.574585 0.040 Uiso 1 1 calc R U . . .
C95 C 0.0919(3) 0.0630(2) 0.60583(16) 0.0347(10) Uani 1 1 d . . . . .
H95 H 0.104889 0.036330 0.570693 0.042 Uiso 1 1 calc R U . . .
C46 C 0.5549(3) 0.57629(19) 0.63824(16) 0.0274(8) Uani 1 1 d . . . . .
C7 C 0.5922(3) 0.9016(2) 0.86584(16) 0.0354(10) Uani 1 1 d . . . . .
H7 H 0.570225 0.850475 0.867000 0.042 Uiso 1 1 calc R U . . .
C41 C 0.2474(3) 0.6052(2) 0.54713(15) 0.0291(8) Uani 1 1 d . . . . .
H41 H 0.242574 0.655335 0.552292 0.035 Uiso 1 1 calc R U . . .
C94 C 0.1424(3) 0.1285(2) 0.62703(17) 0.0365(10) Uani 1 1 d . . . . .
C34 C 0.3055(3) 0.5848(2) 0.73236(17) 0.0321(9) Uani 1 1 d . . . . .
C50 C 0.7025(3) 0.5066(2) 0.63192(19) 0.0387(10) Uani 1 1 d . . . . .
H50 H 0.756787 0.494725 0.612183 0.046 Uiso 1 1 calc R U . . .
C2 C 0.6847(3) 0.9048(2) 0.83604(16) 0.0329(9) Uani 1 1 d . . . . .
C89 C 0.0192(3) 0.3042(2) 0.7242(2) 0.0382(10) Uani 1 1 d . . . . .
H89 H -0.015095 0.275514 0.687529 0.046 Uiso 1 1 calc R U . . .
C47 C 0.5461(3) 0.5433(2) 0.69069(17) 0.0345(9) Uani 1 1 d . . . . .
H47 H 0.493802 0.556173 0.711694 0.041 Uiso 1 1 calc R U . . .
C99 C -0.0323(3) -0.0341(2) 0.61388(17) 0.0382(10) Uani 1 1 d . . . . .
F21 F -0.4371(4) 0.1154(4) 0.7024(2) 0.105(2) Uani 0.805(6) 1 d . . P A 1
C101 C -0.1674(3) 0.1680(2) 0.73955(16) 0.0298(9) Uani 1 1 d . . . . .
H101 H -0.159765 0.165133 0.698184 0.036 Uiso 1 1 calc R U . . .
C62 C 0.2169(4) 0.7722(2) 0.45020(17) 0.0425(11) Uani 1 1 d . . . . .
H62 H 0.222619 0.739277 0.416775 0.051 Uiso 1 1 calc R U . . .
C57 C 0.5751(3) 0.7205(2) 0.54882(17) 0.0328(9) Uani 1 1 d . . . . .
H57 H 0.602778 0.743668 0.589112 0.039 Uiso 1 1 calc R U . . .
C42 C 0.1590(3) 0.5619(2) 0.51768(17) 0.0379(10) Uani 1 1 d . . . . .
H42 H 0.094473 0.582307 0.502359 0.045 Uiso 1 1 calc R U . . .
F15 F 0.2526(3) 0.1120(2) 0.5585(2) 0.1241(17) Uani 1 1 d . . . . .
C69 C 0.4898(3) 0.8921(2) 0.54655(18) 0.0384(10) Uani 1 1 d . . . . .
H69 H 0.431820 0.874261 0.514086 0.046 Uiso 1 1 calc R U . . .
C79 C 0.2901(3) 0.0775(2) 0.90471(16) 0.0354(10) Uani 1 1 d . . . . .
H79 H 0.343437 0.053115 0.929651 0.042 Uiso 1 1 calc R U . . .
C58 C 0.2847(3) 0.8244(2) 0.55566(15) 0.0277(8) Uani 1 1 d . . . . .
C3 C 0.7329(4) 0.9720(2) 0.83453(19) 0.0428(11) Uani 1 1 d . . . . .
H3 H 0.707322 1.012955 0.852256 0.051 Uiso 1 1 calc R U . . .
C71 C 0.2660(3) 0.8838(2) 0.70827(16) 0.0299(9) Uani 1 1 d . . . . .
H71 H 0.243150 0.835311 0.707991 0.036 Uiso 1 1 calc R U . . .
C35 C 0.3682(3) 0.5710(2) 0.78942(19) 0.0418(10) Uani 1 1 d . . . . .
H35 H 0.396437 0.609570 0.819691 0.050 Uiso 1 1 calc R U . . .
F8 F 0.1735(4) 0.50383(17) 0.88031(17) 0.1261(18) Uani 1 1 d . . . . .
C72 C 0.2268(3) 0.9357(2) 0.74209(16) 0.0328(9) Uani 1 1 d . . . . .
H72 H 0.177309 0.922821 0.764695 0.039 Uiso 1 1 calc R U . . .
C104 C -0.1944(3) 0.1764(2) 0.85853(16) 0.0308(9) Uani 1 1 d . . . . .
C39 C 0.2650(3) 0.5267(2) 0.68896(18) 0.0330(9) Uani 1 1 d . . . . .
H39 H 0.222152 0.534605 0.649842 0.040 Uiso 1 1 calc R U . . .
C26 C 0.0289(3) 0.7257(2) 0.58641(17) 0.0383(10) Uani 1 1 d . . . . .
H26 H 0.014668 0.759686 0.556941 0.046 Uiso 1 1 calc R U . . .
C43 C 0.1656(3) 0.4891(2) 0.51085(18) 0.0420(11) Uani 1 1 d . . . . .
H43 H 0.105130 0.459058 0.491654 0.050 Uiso 1 1 calc R U . . .
C28 C 0.2726(3) 0.7177(2) 0.79057(16) 0.0323(9) Uani 1 1 d . . . . .
C85 C 0.1071(4) 0.3169(2) 0.82965(19) 0.0433(11) Uani 1 1 d . . . . .
H85 H 0.134873 0.297062 0.867333 0.052 Uiso 1 1 calc R U . . .
C54 C 0.4935(3) 0.6555(2) 0.43076(18) 0.0385(10) Uani 1 1 d . . . . .
H54 H 0.464941 0.633573 0.390110 0.046 Uiso 1 1 calc R U . . .
B1 B 0.0413(3) 0.1850(2) 0.77715(18) 0.0263(9) Uani 1 1 d . . . . .
C65 C 0.5799(3) 0.9041(2) 0.65341(19) 0.0400(10) Uani 1 1 d . . . . .
H65 H 0.585530 0.893300 0.694792 0.048 Uiso 1 1 calc R U . . .
C33 C 0.3276(3) 0.7797(2) 0.81889(17) 0.0381(10) Uani 1 1 d . . . . .
H33 H 0.375126 0.802433 0.799426 0.046 Uiso 1 1 calc R U . . .
F9 F 0.2701(5) 0.4195(2) 0.90782(18) 0.1257(17) Uani 1 1 d . . . . .
C8 C 0.5004(3) 0.9376(2) 0.82743(19) 0.0447(11) Uani 1 1 d . . . . .
H8A H 0.521123 0.987716 0.825612 0.067 Uiso 1 1 calc R U . . .
H8B H 0.440911 0.934747 0.846642 0.067 Uiso 1 1 calc R U . . .
H8C H 0.480373 0.913434 0.785449 0.067 Uiso 1 1 calc R U . . .
C36 C 0.3899(4) 0.5015(3) 0.8025(2) 0.0533(13) Uani 1 1 d . . . . .
H36 H 0.432472 0.492805 0.841472 0.064 Uiso 1 1 calc R U . . .
C22 C 0.1534(3) 0.6748(2) 0.66724(16) 0.0296(8) Uani 1 1 d . . . . .
C38 C 0.2868(4) 0.4581(2) 0.7025(2) 0.0437(11) Uani 1 1 d . . . . .
H38 H 0.258312 0.419222 0.672690 0.052 Uiso 1 1 calc R U . . .
C74 C 0.3304(3) 1.0248(2) 0.70970(17) 0.0340(9) Uani 1 1 d . . . . .
H74 H 0.352792 1.073379 0.710334 0.041 Uiso 1 1 calc R U . . .
C49 C 0.6923(3) 0.4732(2) 0.68332(19) 0.0413(10) Uani 1 1 d . . . . .
H49 H 0.738737 0.438148 0.698548 0.050 Uiso 1 1 calc R U . . .
C48 C 0.6141(4) 0.4915(2) 0.71218(19) 0.0419(10) Uani 1 1 d . . . . .
H48 H 0.606413 0.468405 0.747203 0.050 Uiso 1 1 calc R U . . .
C56 C 0.6108(3) 0.7427(2) 0.4996(2) 0.0430(11) Uani 1 1 d . . . . .
H56 H 0.663991 0.779988 0.506251 0.052 Uiso 1 1 calc R U . . .
C73 C 0.2593(3) 1.0062(2) 0.74324(17) 0.0367(10) Uani 1 1 d . . . . .
H73 H 0.232942 1.041890 0.766981 0.044 Uiso 1 1 calc R U . . .
C1 C 0.7238(3) 0.8449(2) 0.80857(16) 0.0314(9) Uani 1 1 d . . . . .
C27 C 0.1285(3) 0.7236(2) 0.62354(17) 0.0332(9) Uani 1 1 d . . . . .
H27 H 0.181875 0.756623 0.618993 0.040 Uiso 1 1 calc R U . . .
C103 C -0.2817(3) 0.1692(2) 0.80984(18) 0.0358(9) Uani 1 1 d . . . . .
H103 H -0.349891 0.166696 0.817091 0.043 Uiso 1 1 calc R U . . .
C55 C 0.5687(4) 0.7103(2) 0.4405(2) 0.0458(11) Uani 1 1 d . . . . .
H55 H 0.592214 0.726195 0.406548 0.055 Uiso 1 1 calc R U . . .
C4 C 0.8162(3) 0.9801(2) 0.8081(2) 0.0451(11) Uani 1 1 d . . . . .
H4 H 0.848602 1.026097 0.808592 0.054 Uiso 1 1 calc R U . . .
C32 C 0.3151(4) 0.8099(3) 0.87546(19) 0.0509(12) Uani 1 1 d . . . . .
H32 H 0.353058 0.853228 0.893884 0.061 Uiso 1 1 calc R U . . .
C25 C -0.0495(3) 0.6782(2) 0.5925(2) 0.0434(11) Uani 1 1 d . . . . .
H25 H -0.118243 0.678895 0.567210 0.052 Uiso 1 1 calc R U . . .
C107 C -0.2058(4) 0.1799(3) 0.9237(2) 0.0480(12) Uani 1 1 d D . . . .
C6 C 0.8079(3) 0.8530(2) 0.77970(17) 0.0342(9) Uani 1 1 d . . . . .
C44 C 0.2609(3) 0.4598(2) 0.53213(18) 0.0404(10) Uani 1 1 d . . . . .
H44 H 0.265488 0.409709 0.526988 0.048 Uiso 1 1 calc R U . . .
F13 F 0.1806(3) 0.2070(3) 0.5606(3) 0.164(3) Uani 1 1 d . . . . .
C82 C 0.1559(4) -0.0127(2) 0.91928(18) 0.0416(10) Uani 1 1 d . . . . .
F24 F -0.2998(3) 0.1967(5) 0.92910(17) 0.112(3) Uani 0.805(6) 1 d . . P A 1
C5 C 0.8530(3) 0.9214(2) 0.78080(19) 0.0424(11) Uani 1 1 d . . . . .
H5 H 0.910375 0.927743 0.762351 0.051 Uiso 1 1 calc R U . . .
C102 C -0.2677(3) 0.1658(2) 0.74970(17) 0.0356(9) Uani 1 1 d . . . . .
C9 C 0.6188(4) 0.9382(3) 0.93225(18) 0.0492(12) Uani 1 1 d . . . . .
H9A H 0.680362 0.917841 0.956785 0.074 Uiso 1 1 calc R U . . .
H9B H 0.559380 0.930753 0.950896 0.074 Uiso 1 1 calc R U . . .
H9C H 0.633541 0.989401 0.931372 0.074 Uiso 1 1 calc R U . . .
F10 F 0.0347(4) 0.3851(5) 0.6167(3) 0.120(3) Uani 0.805(6) 1 d . . P A 1
C37 C 0.3495(4) 0.4455(3) 0.7588(2) 0.0527(12) Uani 1 1 d . . . . .
H37 H 0.364790 0.398110 0.767451 0.063 Uiso 1 1 calc R U . . .
C68 C 0.5694(4) 0.9329(3) 0.5331(2) 0.0500(12) Uani 1 1 d . . . . .
H68 H 0.566332 0.942000 0.491574 0.060 Uiso 1 1 calc R U . . .
C59 C 0.2031(3) 0.8697(2) 0.54709(17) 0.0407(11) Uani 1 1 d . . . . .
H59 H 0.198015 0.903811 0.579842 0.049 Uiso 1 1 calc R U . . .
C61 C 0.1355(4) 0.8169(3) 0.44292(18) 0.0501(12) Uani 1 1 d . . . . .
H61 H 0.084250 0.814080 0.404875 0.060 Uiso 1 1 calc R U . . .
C83 C 0.4261(4) 0.1653(3) 0.8909(2) 0.0523(13) Uani 1 1 d . . . . .
C24 C -0.0270(3) 0.6298(2) 0.6356(2) 0.0445(11) Uani 1 1 d . . . . .
H24 H -0.080813 0.597037 0.640174 0.053 Uiso 1 1 calc R U . . .
F19 F -0.4043(7) 0.2236(4) 0.6909(4) 0.155(4) Uani 0.805(6) 1 d . . P A 1
C23 C 0.0735(3) 0.6279(2) 0.67278(19) 0.0392(10) Uani 1 1 d . . . . .
H23 H 0.087310 0.593910 0.702275 0.047 Uiso 1 1 calc R U . . .
C88 C 0.0260(3) 0.3775(2) 0.7225(2) 0.0462(11) Uani 1 1 d . . . . .
C30 C 0.1919(4) 0.7151(3) 0.8771(2) 0.0620(14) Uani 1 1 d . . . . .
H30 H 0.144810 0.692485 0.896965 0.074 Uiso 1 1 calc R U . . .
C66 C 0.6579(3) 0.9467(3) 0.6397(2) 0.0563(13) Uani 1 1 d . . . . .
H66 H 0.714984 0.966555 0.671845 0.068 Uiso 1 1 calc R U . . .
C86 C 0.1149(4) 0.3902(2) 0.8289(2) 0.0542(13) Uani 1 1 d . . . . .
C98 C 0.2170(4) 0.1600(3) 0.5942(2) 0.0555(13) Uani 1 1 d . . . . .
C60 C 0.1290(4) 0.8656(3) 0.49136(18) 0.0539(13) Uani 1 1 d . . . . .
H60 H 0.073316 0.896586 0.486388 0.065 Uiso 1 1 calc R U . . .
C106 C -0.3622(4) 0.1618(3) 0.6964(2) 0.0561(13) Uani 1 1 d . . . . .
F12 F -0.0168(7) 0.4738(3) 0.6625(3) 0.141(4) Uani 0.805(6) 1 d . . P A 1
C67 C 0.6529(4) 0.9604(3) 0.5794(3) 0.0575(14) Uani 1 1 d . . . . .
H67 H 0.707199 0.988884 0.570030 0.069 Uiso 1 1 calc R U . . .
C31 C 0.2483(4) 0.7772(3) 0.9046(2) 0.0571(14) Uani 1 1 d . . . . .
H31 H 0.240783 0.797202 0.943618 0.069 Uiso 1 1 calc R U . . .
C29 C 0.2041(4) 0.6856(3) 0.8204(2) 0.0527(13) Uani 1 1 d . . . . .
H29 H 0.164935 0.642787 0.801663 0.063 Uiso 1 1 calc R U . . .
F6 F 0.4696(4) 0.1422(5) 0.8474(3) 0.139(3) Uani 0.805(6) 1 d . . P A 1
C12 C 0.9665(4) 0.7957(3) 0.7533(2) 0.0555(13) Uani 1 1 d . . . . .
H12A H 0.986408 0.835456 0.731971 0.083 Uiso 1 1 calc R U . . .
H12B H 0.987566 0.751112 0.735308 0.083 Uiso 1 1 calc R U . . .
H12C H 1.001521 0.803287 0.797312 0.083 Uiso 1 1 calc R U . . .
C18 C 0.5538(10) 0.7020(7) 0.9118(7) 0.053(3) Uani 0.785(5) 1 d . . P B 1
H18A H 0.489990 0.672173 0.909010 0.080 Uiso 0.785(5) 1 calc R U P B 1
H18B H 0.535803 0.745379 0.891379 0.080 Uiso 0.785(5) 1 calc R U P B 1
H18C H 0.588734 0.714993 0.955339 0.080 Uiso 0.785(5) 1 calc R U P B 1
C10 C 0.8475(3) 0.7912(2) 0.7457(2) 0.0425(10) Uani 1 1 d . . . . .
H10 H 0.829379 0.746935 0.763733 0.051 Uiso 1 1 calc R U . . .
C87 C 0.0742(4) 0.4211(3) 0.7755(3) 0.0565(13) Uani 1 1 d . . . . .
H87 H 0.079038 0.471421 0.774877 0.068 Uiso 1 1 calc R U . . .
C15 C 0.8910(12) 0.8263(8) 0.9428(6) 0.062(5) Uani 0.785(5) 1 d . . P B 1
H15A H 0.907994 0.862025 0.978641 0.093 Uiso 0.785(5) 1 calc R U P B 1
H15B H 0.880468 0.850220 0.904711 0.093 Uiso 0.785(5) 1 calc R U P B 1
H15C H 0.948589 0.794732 0.944712 0.093 Uiso 0.785(5) 1 calc R U P B 1
F4 F 0.4831(4) 0.1520(6) 0.9429(3) 0.162(4) Uani 0.805(6) 1 d . . P A 1
C91A C -0.040(2) 0.4188(10) 0.6675(15) 0.056(14) Uiso 0.195(6) 1 d D . P A 2
F5 F 0.4370(4) 0.2347(3) 0.8919(6) 0.167(4) Uani 0.805(6) 1 d . . P A 1
C90 C 0.1685(7) 0.4349(3) 0.8868(3) 0.084(2) Uani 1 1 d . . . . .
C11 C 0.7901(4) 0.7832(3) 0.6776(2) 0.0655(16) Uani 1 1 d . . . . .
H11A H 0.714529 0.779662 0.674088 0.098 Uiso 1 1 calc R U . . .
H11B H 0.810477 0.739999 0.657136 0.098 Uiso 1 1 calc R U . . .
H11C H 0.808426 0.824787 0.657914 0.098 Uiso 1 1 calc R U . . .
C13 C 0.7959(5) 0.7846(3) 0.9432(2) 0.0432(15) Uani 0.785(5) 1 d . . P B 1
H13 H 0.742175 0.820019 0.945192 0.052 Uiso 0.785(5) 1 calc R U P B 1
C20 C 0.8124(9) 0.6149(5) 0.7927(4) 0.057(2) Uani 0.785(5) 1 d . . P B 1
H20A H 0.872885 0.598216 0.778434 0.085 Uiso 0.785(5) 1 calc R U P B 1
H20B H 0.767051 0.638278 0.759821 0.085 Uiso 0.785(5) 1 calc R U P B 1
H20C H 0.773191 0.574240 0.802942 0.085 Uiso 0.785(5) 1 calc R U P B 1
C19 C 0.8504(5) 0.6689(3) 0.8511(3) 0.0470(15) Uani 0.785(5) 1 d . . P B 1
H19 H 0.898854 0.705094 0.840044 0.056 Uiso 0.785(5) 1 calc R U P B 1
C17 C 0.6563(6) 0.5916(4) 0.9087(3) 0.062(2) Uani 0.785(5) 1 d . . P B 1
H17A H 0.700420 0.602881 0.950584 0.093 Uiso 0.785(5) 1 calc R U P B 1
H17B H 0.694500 0.563104 0.883630 0.093 Uiso 0.785(5) 1 calc R U P B 1
H17C H 0.592377 0.564449 0.910692 0.093 Uiso 0.785(5) 1 calc R U P B 1
C16 C 0.6279(5) 0.6604(3) 0.8795(3) 0.0498(16) Uani 0.785(5) 1 d . . P B 1
H16 H 0.587126 0.645859 0.836237 0.060 Uiso 0.785(5) 1 calc R U P B 1
C21 C 0.9173(5) 0.6311(4) 0.9040(3) 0.0627(19) Uani 0.785(5) 1 d . . P B 1
H21A H 0.872257 0.597747 0.919047 0.094 Uiso 0.785(5) 1 calc R U P B 1
H21B H 0.951922 0.666692 0.937945 0.094 Uiso 0.785(5) 1 calc R U P B 1
H21C H 0.970214 0.605039 0.888625 0.094 Uiso 0.785(5) 1 calc R U P B 1
C14 C 0.8130(5) 0.7493(4) 1.0048(2) 0.0563(18) Uani 0.785(5) 1 d . . P B 1
H14A H 0.868554 0.716040 1.006744 0.085 Uiso 0.785(5) 1 calc R U P B 1
H14B H 0.748108 0.723421 1.006802 0.085 Uiso 0.785(5) 1 calc R U P B 1
H14C H 0.833256 0.786200 1.039667 0.085 Uiso 0.785(5) 1 calc R U P B 1
C16A C 0.6440(17) 0.7337(12) 0.9365(9) 0.042(5) Uiso 0.215(5) 1 d . . P B 2
H16A H 0.639426 0.786304 0.944223 0.051 Uiso 0.215(5) 1 calc R U P B 2
C19A C 0.7141(16) 0.6311(10) 0.8405(8) 0.039(5) Uiso 0.215(5) 1 d . . P B 2
H19A H 0.642892 0.626668 0.811854 0.047 Uiso 0.215(5) 1 calc R U P B 2
C13A C 0.8626(18) 0.7574(12) 0.9130(10) 0.050(6) Uiso 0.215(5) 1 d . . P B 2
H13A H 0.896382 0.759456 0.877449 0.060 Uiso 0.215(5) 1 calc R U P B 2
C14A C 0.6940(18) 0.7085(12) 1.0009(9) 0.047(5) Uiso 0.215(5) 1 d . . P B 2
H14D H 0.646575 0.716118 1.028378 0.071 Uiso 0.215(5) 1 calc R U P B 2
H14E H 0.760597 0.735903 1.018852 0.071 Uiso 0.215(5) 1 calc R U P B 2
H14F H 0.706356 0.657768 0.996101 0.071 Uiso 0.215(5) 1 calc R U P B 2
C21A C 0.9325(19) 0.7032(13) 0.9502(10) 0.056(6) Uiso 0.215(5) 1 d . . P B 2
H21D H 1.004629 0.723689 0.963967 0.084 Uiso 0.215(5) 1 calc R U P B 2
H21E H 0.930779 0.658949 0.923561 0.084 Uiso 0.215(5) 1 calc R U P B 2
H21F H 0.905983 0.693012 0.986199 0.084 Uiso 0.215(5) 1 calc R U P B 2
C17A C 0.719(2) 0.5732(14) 0.8828(11) 0.060(7) Uiso 0.215(5) 1 d . . P B 2
H17D H 0.675543 0.583980 0.911939 0.090 Uiso 0.215(5) 1 calc R U P B 2
H17E H 0.791671 0.570069 0.905676 0.090 Uiso 0.215(5) 1 calc R U P B 2
H17F H 0.693610 0.527722 0.858348 0.090 Uiso 0.215(5) 1 calc R U P B 2
C18A C 0.529(4) 0.703(3) 0.914(3) 0.049(12) Uiso 0.215(5) 1 d . . P B 2
H18D H 0.527656 0.651048 0.903987 0.073 Uiso 0.215(5) 1 calc R U P B 2
H18E H 0.494645 0.724574 0.876449 0.073 Uiso 0.215(5) 1 calc R U P B 2
H18F H 0.491294 0.713050 0.946132 0.073 Uiso 0.215(5) 1 calc R U P B 2
C15A C 0.900(5) 0.835(3) 0.948(2) 0.055(16) Uiso 0.215(5) 1 d . . P B 2
H15D H 0.875543 0.840924 0.986033 0.082 Uiso 0.215(5) 1 calc R U P B 2
H15E H 0.870945 0.871582 0.920855 0.082 Uiso 0.215(5) 1 calc R U P B 2
H15F H 0.976581 0.841185 0.957926 0.082 Uiso 0.215(5) 1 calc R U P B 2
C20A C 0.788(3) 0.613(2) 0.8045(18) 0.048(11) Uiso 0.215(5) 1 d . . P B 2
H20D H 0.858333 0.629063 0.828106 0.072 Uiso 0.215(5) 1 calc R U P B 2
H20E H 0.771108 0.636171 0.766034 0.072 Uiso 0.215(5) 1 calc R U P B 2
H20F H 0.783579 0.561176 0.794677 0.072 Uiso 0.215(5) 1 calc R U P B 2
F6A F 0.4914(12) 0.1147(8) 0.9061(9) 0.052(5) Uiso 0.195(6) 1 d . . P A 2
F4A F 0.4505(12) 0.2129(9) 0.9312(6) 0.035(4) Uiso 0.195(6) 1 d . . P A 2
F5A F 0.4518(12) 0.1905(10) 0.8483(7) 0.039(4) Uiso 0.195(6) 1 d . . P A 2
F21A F -0.4431(15) 0.1638(11) 0.7108(7) 0.050(5) Uiso 0.195(6) 1 d . . P A 2
F19A F -0.3622(16) 0.2177(12) 0.6648(9) 0.066(6) Uiso 0.195(6) 1 d . . P A 2
F20A F -0.3571(18) 0.1155(12) 0.6558(11) 0.065(7) Uiso 0.195(6) 1 d . . P A 2
F24A F -0.2925(9) 0.1428(7) 0.9270(6) 0.039(4) Uiso 0.195(6) 1 d D . P A 2
F23A F -0.1919(16) 0.2434(6) 0.9528(7) 0.055(5) Uiso 0.195(6) 1 d D . P A 2
F22A F -0.1415(11) 0.1427(8) 0.9611(7) 0.039(4) Uiso 0.195(6) 1 d D . P A 2
F10A F 0.0360(11) 0.4322(9) 0.6391(6) 0.034(4) Uiso 0.195(6) 1 d D . P A 2
F12A F -0.0527(12) 0.4835(8) 0.6917(6) 0.037(4) Uiso 0.195(6) 1 d D . P A 2
F11A F -0.101(3) 0.376(2) 0.6216(15) 0.097(15) Uiso 0.195(6) 1 d D . P A 2
C91 C -0.0147(7) 0.4052(5) 0.6609(5) 0.063(2) Uani 0.805(6) 1 d . . P A 1
C108 C -0.3605(14) 0.3803(10) 0.9046(8) 0.187(11) Uiso 0.545(10) 1 d D . P C 1
H108 H -0.429591 0.377091 0.910387 0.224 Uiso 0.545(10) 1 calc R U P C 1
C112 C -0.2497(11) 0.3664(11) 0.8359(6) 0.146(7) Uiso 0.545(10) 1 d D . P C 1
H112 H -0.241820 0.352191 0.795577 0.176 Uiso 0.545(10) 1 calc R U P C 1
C110 C -0.1733(12) 0.4160(10) 0.9461(6) 0.206(11) Uiso 0.545(10) 1 d D . P C 1
H110 H -0.114441 0.434177 0.977883 0.248 Uiso 0.545(10) 1 calc R U P C 1
C111 C -0.1607(9) 0.3960(7) 0.8857(6) 0.110(5) Uiso 0.545(10) 1 d D . P C 1
H111 H -0.093563 0.401870 0.877403 0.131 Uiso 0.545(10) 1 calc R U P C 1
C113 C -0.3492(10) 0.3600(9) 0.8513(6) 0.132(6) Uiso 0.545(10) 1 d D . P C 1
C109 C -0.2757(12) 0.4089(8) 0.9596(5) 0.134(6) Uiso 0.545(10) 1 d D . P C 1
H109 H -0.287657 0.421108 0.999377 0.161 Uiso 0.545(10) 1 calc R U P C 1
F25 F -0.4242(13) 0.3397(15) 0.8023(9) 0.433(18) Uiso 0.545(10) 1 d D . P C 1
C114 C -0.3993(18) 0.4077(15) 0.9860(10) 0.192(12) Uiso 0.455(10) 1 d D . P C 2
H11D H -0.377733 0.366151 1.008219 0.288 Uiso 0.455(10) 1 calc R U P C 2
H11E H -0.470614 0.417737 0.988456 0.288 Uiso 0.455(10) 1 calc R U P C 2
H11F H -0.351661 0.449047 1.004632 0.288 Uiso 0.455(10) 1 calc R U P C 2
C115 C -0.3962(14) 0.392(3) 0.9182(11) 0.39(4) Uiso 0.455(10) 1 d D . P C 2
H11G H -0.435414 0.427657 0.893263 0.470 Uiso 0.455(10) 1 calc R U P C 2
H11H H -0.429331 0.344298 0.902060 0.470 Uiso 0.455(10) 1 calc R U P C 2
C116 C -0.2798(12) 0.3962(10) 0.9131(6) 0.101(6) Uiso 0.455(10) 1 d D . P C 2
H11I H -0.250020 0.446102 0.920926 0.121 Uiso 0.455(10) 1 calc R U P C 2
H11J H -0.236901 0.367430 0.943390 0.121 Uiso 0.455(10) 1 calc R U P C 2
C118 C -0.1745(15) 0.3777(11) 0.8334(8) 0.129(7) Uiso 0.455(10) 1 d D . P C 2
H11K H -0.160845 0.428419 0.829893 0.193 Uiso 0.455(10) 1 calc R U P C 2
H11L H -0.171696 0.350069 0.794714 0.193 Uiso 0.455(10) 1 calc R U P C 2
H11M H -0.121627 0.362258 0.867584 0.193 Uiso 0.455(10) 1 calc R U P C 2
C117 C -0.283(2) 0.366(5) 0.8457(17) 0.53(6) Uiso 0.455(10) 1 d D . P C 2
H11N H -0.303806 0.314013 0.840188 0.635 Uiso 0.455(10) 1 calc R U P C 2
H11O H -0.335060 0.389711 0.816034 0.635 Uiso 0.455(10) 1 calc R U P C 2

loop_
_atom_site_aniso_label
_atom_site_aniso_U_11
_atom_site_aniso_U_22
_atom_site_aniso_U_33
_atom_site_aniso_U_23
_atom_site_aniso_U_13
_atom_site_aniso_U_12
Ge1 0.0242(2) 0.0307(2) 0.02648(19) 0.00105(16) 0.00227(15) -0.00014(17)
Ni1 0.0204(2) 0.0249(3) 0.0217(2) 0.00009(18) 0.00632(17) 0.00062(19)
P2 0.0216(5) 0.0284(5) 0.0264(4) 0.0011(4) 0.0097(4) 0.0022(4)
P3 0.0223(5) 0.0270(5) 0.0238(4) 0.0017(4) 0.0078(4) 0.0054(4)
P1 0.0276(5) 0.0289(6) 0.0277(4) 0.0008(4) 0.0114(4) 0.0016(4)
Si1 0.0421(7) 0.0362(7) 0.0363(6) 0.0036(5) -0.0042(5) -0.0005(6)
F18 0.0468(17) 0.078(2) 0.0798(19) -0.0356(16) 0.0360(15) -0.0240(15)
F3 0.070(2) 0.0467(16) 0.0562(15) 0.0170(12) -0.0065(13) 0.0168(14)
F1 0.070(2) 0.0478(17) 0.0587(16) 0.0154(13) -0.0087(14) -0.0150(14)
F11 0.040(2) 0.046(3) 0.072(3) 0.016(2) -0.002(3) 0.0006(19)
F23 0.059(3) 0.095(3) 0.0375(18) -0.0126(18) 0.0205(19) -0.004(2)
F16 0.0415(17) 0.0461(18) 0.144(3) -0.0070(18) 0.0163(18) 0.0032(14)
F17 0.132(3) 0.084(2) 0.0328(14) -0.0086(14) -0.0042(16) -0.034(2)
F20 0.042(2) 0.160(6) 0.036(2) 0.012(3) -0.0031(17) -0.021(3)
F2 0.128(3) 0.0564(19) 0.102(2) 0.0385(17) 0.087(2) 0.0318(19)
N1 0.0289(18) 0.0274(18) 0.0315(16) 0.0000(13) 0.0023(13) -0.0032(14)
C76 0.0232(19) 0.029(2) 0.0231(16) -0.0037(14) 0.0099(14) 0.0004(16)
C52 0.0221(19) 0.024(2) 0.0320(18) 0.0009(15) 0.0121(15) 0.0051(16)
C92 0.0188(18) 0.036(2) 0.0262(17) 0.0103(15) 0.0075(14) 0.0056(16)
C81 0.024(2) 0.036(2) 0.0292(18) -0.0008(16) 0.0120(15) -0.0042(17)
F22 0.248(8) 0.057(3) 0.050(3) 0.012(2) 0.066(4) -0.013(4)
C84 0.027(2) 0.031(2) 0.042(2) 0.0088(17) 0.0195(17) 0.0007(17)
C70 0.0209(19) 0.027(2) 0.0235(16) 0.0025(14) 0.0021(14) 0.0076(16)
C40 0.029(2) 0.031(2) 0.0231(16) -0.0008(15) 0.0142(15) -0.0003(17)
C77 0.0234(19) 0.029(2) 0.0257(17) 0.0001(15) 0.0077(14) 0.0011(16)
C78 0.035(2) 0.031(2) 0.0211(16) -0.0011(15) 0.0056(15) 0.0068(17)
F14 0.068(2) 0.167(4) 0.091(2) 0.032(2) 0.031(2) -0.053(2)
C51 0.028(2) 0.035(2) 0.0348(19) 0.0005(17) 0.0100(16) 0.0070(18)
C97 0.0223(19) 0.037(2) 0.0260(17) 0.0084(16) 0.0079(14) 0.0036(17)
C53 0.034(2) 0.026(2) 0.0338(19) -0.0008(16) 0.0164(16) -0.0013(17)
C100 0.025(2) 0.023(2) 0.0305(18) 0.0067(15) 0.0100(15) 0.0035(16)
C64 0.023(2) 0.031(2) 0.0374(19) 0.0101(16) 0.0142(16) 0.0121(16)
C105 0.027(2) 0.026(2) 0.0301(17) 0.0030(15) 0.0119(15) 0.0024(16)
C75 0.024(2) 0.036(2) 0.0344(19) 0.0043(17) 0.0061(16) 0.0061(17)
F7 0.194(5) 0.083(3) 0.073(2) -0.0153(19) 0.058(3) -0.038(3)
C80 0.025(2) 0.050(3) 0.0300(19) -0.0072(18) 0.0065(16) -0.0010(19)
C96 0.0220(19) 0.041(2) 0.0247(17) 0.0054(16) 0.0052(14) 0.0098(17)
C93 0.023(2) 0.042(2) 0.0331(19) 0.0131(17) 0.0096(15) 0.0031(18)
C63 0.034(2) 0.033(2) 0.0310(18) 0.0040(16) 0.0099(16) 0.0066(18)
C45 0.030(2) 0.035(2) 0.037(2) -0.0005(17) 0.0168(17) 0.0004(18)
C95 0.026(2) 0.058(3) 0.0215(17) 0.0036(17) 0.0085(15) 0.011(2)
C46 0.026(2) 0.025(2) 0.0310(18) -0.0010(15) 0.0070(15) 0.0013(16)
C7 0.036(2) 0.036(2) 0.0298(19) -0.0027(16) 0.0014(16) -0.0037(19)
C41 0.027(2) 0.033(2) 0.0286(18) 0.0007(16) 0.0112(15) -0.0007(17)
C94 0.023(2) 0.063(3) 0.0286(18) 0.0146(19) 0.0108(16) 0.008(2)
C34 0.029(2) 0.035(2) 0.038(2) 0.0065(17) 0.0180(17) 0.0016(18)
C50 0.026(2) 0.041(3) 0.047(2) -0.0045(19) 0.0075(18) 0.0086(19)
C2 0.030(2) 0.035(2) 0.0276(18) -0.0024(16) -0.0020(15) -0.0023(18)
C89 0.026(2) 0.034(2) 0.057(2) 0.015(2) 0.0107(18) -0.0009(18)
C47 0.031(2) 0.035(2) 0.037(2) 0.0021(17) 0.0092(17) 0.0062(18)
C99 0.028(2) 0.055(3) 0.0316(19) -0.0061(18) 0.0089(17) 0.007(2)
F21 0.044(3) 0.176(7) 0.078(3) 0.025(4) -0.010(2) -0.057(3)
C101 0.031(2) 0.033(2) 0.0282(18) 0.0047(16) 0.0113(16) 0.0050(17)
C62 0.054(3) 0.044(3) 0.0282(19) -0.0019(18) 0.0074(18) 0.007(2)
C57 0.027(2) 0.038(2) 0.0344(19) -0.0026(17) 0.0127(16) -0.0003(18)
C42 0.028(2) 0.054(3) 0.0316(19) 0.0003(18) 0.0097(16) 0.002(2)
F15 0.128(4) 0.145(4) 0.134(3) -0.017(3) 0.116(3) -0.024(3)
C69 0.038(2) 0.042(3) 0.041(2) 0.0157(19) 0.0161(18) 0.005(2)
C79 0.027(2) 0.049(3) 0.0267(18) -0.0043(18) 0.0006(16) 0.0102(19)
C58 0.028(2) 0.032(2) 0.0234(16) 0.0047(15) 0.0060(15) 0.0070(17)
C3 0.046(3) 0.030(2) 0.046(2) -0.0030(18) -0.001(2) -0.003(2)
C71 0.029(2) 0.032(2) 0.0294(18) -0.0001(16) 0.0076(16) 0.0025(17)
C35 0.039(3) 0.044(3) 0.043(2) 0.011(2) 0.0108(19) -0.003(2)
F8 0.238(6) 0.039(2) 0.091(3) -0.0041(18) 0.028(3) -0.023(3)
C72 0.028(2) 0.043(3) 0.0292(18) -0.0008(17) 0.0106(16) 0.0074(18)
C104 0.029(2) 0.033(2) 0.0346(19) 0.0043(16) 0.0169(16) -0.0005(17)
C39 0.034(2) 0.031(2) 0.040(2) 0.0067(17) 0.0184(17) 0.0013(18)
C26 0.039(2) 0.038(2) 0.035(2) -0.0013(18) 0.0052(18) 0.006(2)
C43 0.034(2) 0.048(3) 0.043(2) -0.012(2) 0.0158(19) -0.017(2)
C28 0.031(2) 0.041(2) 0.0289(18) 0.0029(17) 0.0138(16) 0.0044(18)
C85 0.062(3) 0.034(2) 0.042(2) 0.0066(19) 0.027(2) 0.000(2)
C54 0.047(3) 0.039(3) 0.033(2) 0.0010(17) 0.0179(18) -0.002(2)
B1 0.022(2) 0.032(2) 0.0282(19) 0.0042(17) 0.0121(16) -0.0002(18)
C65 0.024(2) 0.052(3) 0.047(2) 0.016(2) 0.0093(18) 0.006(2)
C33 0.046(3) 0.041(3) 0.0306(19) 0.0050(17) 0.0168(18) 0.001(2)
F9 0.163(5) 0.104(3) 0.082(3) -0.023(2) -0.010(3) -0.032(3)
C8 0.032(2) 0.056(3) 0.040(2) 0.005(2) -0.0015(18) -0.004(2)
C36 0.052(3) 0.054(3) 0.058(3) 0.029(2) 0.011(2) 0.008(2)
C22 0.025(2) 0.029(2) 0.0359(19) -0.0040(16) 0.0119(16) -0.0003(17)
C38 0.047(3) 0.033(3) 0.057(3) 0.004(2) 0.023(2) 0.004(2)
C74 0.034(2) 0.026(2) 0.038(2) -0.0003(17) 0.0021(17) 0.0067(18)
C49 0.033(2) 0.037(3) 0.049(2) 0.004(2) 0.0001(19) 0.010(2)
C48 0.046(3) 0.042(3) 0.039(2) 0.0117(19) 0.0095(19) 0.007(2)
C56 0.038(3) 0.037(3) 0.059(3) 0.002(2) 0.024(2) -0.009(2)
C73 0.031(2) 0.043(3) 0.0317(19) -0.0087(17) 0.0022(17) 0.0140(19)
C1 0.033(2) 0.027(2) 0.0274(18) 0.0017(15) -0.0052(16) -0.0038(17)
C27 0.030(2) 0.035(2) 0.036(2) 0.0004(17) 0.0116(16) 0.0003(18)
C103 0.026(2) 0.039(2) 0.049(2) 0.0059(19) 0.0218(18) 0.0029(18)
C55 0.056(3) 0.047(3) 0.045(2) 0.005(2) 0.032(2) -0.004(2)
C4 0.036(3) 0.035(3) 0.058(3) -0.001(2) 0.004(2) -0.012(2)
C32 0.070(3) 0.050(3) 0.036(2) -0.006(2) 0.023(2) -0.001(3)
C25 0.033(2) 0.038(3) 0.053(3) -0.010(2) 0.0020(19) 0.004(2)
C107 0.042(3) 0.066(3) 0.042(2) 0.005(2) 0.023(2) -0.007(2)
C6 0.029(2) 0.038(2) 0.0329(19) 0.0009(17) 0.0040(16) -0.0034(18)
C44 0.046(3) 0.035(2) 0.044(2) -0.0068(18) 0.024(2) -0.005(2)
F13 0.097(3) 0.240(6) 0.231(5) 0.205(5) 0.117(3) 0.081(3)
C82 0.051(3) 0.040(3) 0.036(2) 0.0076(19) 0.011(2) 0.010(2)
F24 0.044(2) 0.256(9) 0.045(2) -0.007(3) 0.0323(18) 0.025(3)
C5 0.032(2) 0.045(3) 0.048(2) 0.003(2) 0.0073(19) -0.009(2)
C102 0.024(2) 0.045(3) 0.038(2) 0.0091(18) 0.0063(16) 0.0034(18)
C9 0.047(3) 0.063(3) 0.032(2) -0.009(2) 0.0014(19) 0.012(2)
F10 0.082(3) 0.217(8) 0.093(4) 0.111(5) 0.041(3) 0.059(4)
C37 0.057(3) 0.036(3) 0.074(3) 0.024(2) 0.026(3) 0.013(2)
C68 0.047(3) 0.056(3) 0.057(3) 0.026(2) 0.023(2) 0.009(2)
C59 0.043(3) 0.052(3) 0.0289(19) 0.0044(18) 0.0097(18) 0.019(2)
C61 0.044(3) 0.072(3) 0.029(2) 0.004(2) -0.0044(18) 0.017(2)
C83 0.031(3) 0.069(4) 0.051(3) 0.001(3) 0.002(2) -0.003(2)
C24 0.031(2) 0.035(3) 0.068(3) -0.006(2) 0.016(2) -0.006(2)
F19 0.144(6) 0.141(6) 0.125(5) -0.033(4) -0.079(5) 0.104(5)
C23 0.038(2) 0.032(2) 0.048(2) 0.0023(19) 0.0141(19) 0.0022(19)
C88 0.036(3) 0.039(3) 0.068(3) 0.025(2) 0.013(2) 0.001(2)
C30 0.077(4) 0.071(4) 0.052(3) 0.004(3) 0.045(3) -0.005(3)
C66 0.023(2) 0.075(4) 0.072(3) 0.022(3) 0.011(2) -0.001(2)
C86 0.086(4) 0.030(3) 0.055(3) 0.004(2) 0.034(3) -0.005(3)
C98 0.050(3) 0.082(4) 0.043(2) 0.010(3) 0.029(2) -0.007(3)
C60 0.048(3) 0.078(4) 0.034(2) 0.005(2) 0.002(2) 0.035(3)
C106 0.035(3) 0.084(4) 0.049(3) 0.008(3) 0.009(2) 0.009(3)
F12 0.189(7) 0.040(3) 0.140(6) 0.047(4) -0.078(6) -0.035(4)
C67 0.032(3) 0.066(3) 0.087(4) 0.033(3) 0.028(3) 0.011(2)
C31 0.077(4) 0.065(4) 0.038(2) -0.003(2) 0.031(2) 0.006(3)
C29 0.058(3) 0.058(3) 0.046(2) -0.007(2) 0.029(2) -0.019(3)
F6 0.048(3) 0.217(8) 0.149(6) -0.094(5) 0.066(3) -0.053(4)
C12 0.037(3) 0.063(3) 0.062(3) -0.003(2) 0.005(2) 0.010(2)
C18 0.045(7) 0.068(6) 0.049(5) 0.020(3) 0.014(5) -0.005(5)
C10 0.033(2) 0.041(3) 0.053(2) 0.001(2) 0.0109(19) 0.000(2)
C87 0.061(3) 0.029(3) 0.087(4) 0.011(3) 0.030(3) 0.003(2)
C15 0.063(7) 0.044(6) 0.052(5) -0.008(4) -0.035(4) -0.012(4)
F4 0.035(3) 0.346(11) 0.088(4) 0.091(6) -0.028(3) -0.067(4)
F5 0.039(3) 0.074(4) 0.359(12) 0.042(6) -0.013(5) -0.029(3)
C90 0.148(7) 0.042(4) 0.062(4) -0.005(3) 0.031(4) -0.011(4)
C11 0.044(3) 0.072(4) 0.069(3) -0.031(3) 0.001(2) 0.012(3)
C13 0.049(4) 0.041(3) 0.032(3) 0.003(2) -0.004(2) 0.002(3)
C20 0.075(7) 0.042(4) 0.053(5) -0.011(4) 0.022(5) 0.004(4)
C19 0.046(4) 0.038(3) 0.051(3) -0.002(3) 0.001(3) 0.007(3)
C17 0.056(4) 0.047(4) 0.075(4) 0.023(3) -0.002(4) -0.011(3)
C16 0.052(4) 0.054(4) 0.040(3) 0.013(3) 0.002(3) -0.001(3)
C21 0.053(4) 0.062(5) 0.067(4) 0.002(3) 0.000(3) 0.017(4)
C14 0.062(4) 0.068(4) 0.032(3) 0.004(3) -0.002(3) 0.010(4)
C91 0.027(4) 0.049(4) 0.109(7) 0.047(4) -0.003(4) -0.009(4)

loop_
_atom_type_symbol
_atom_type_description
_atom_type_scat_dispersion_real
_atom_type_scat_dispersion_imag
_atom_type_scat_source
C C 0.0033 0.0016 'International Tables Vol C Tables 4.2.6.8 and 6.1.1.4'
H H 0.0000 0.0000 'International Tables Vol C Tables 4.2.6.8 and 6.1.1.4'
B B 0.0013 0.0007 'International Tables Vol C Tables 4.2.6.8 and 6.1.1.4'
N N 0.0061 0.0033 'International Tables Vol C Tables 4.2.6.8 and 6.1.1.4'
F F 0.0171 0.0103 'International Tables Vol C Tables 4.2.6.8 and 6.1.1.4'
Si Si 0.0817 0.0704 'International Tables Vol C Tables 4.2.6.8 and 6.1.1.4'
Ni Ni 0.3393 1.1124 'International Tables Vol C Tables 4.2.6.8 and 6.1.1.4'
Ge Ge 0.1547 1.8001 'International Tables Vol C Tables 4.2.6.8 and 6.1.1.4'
P P 0.1023 0.0942 'International Tables Vol C Tables 4.2.6.8 and 6.1.1.4'

loop_
_geom_angle_atom_site_label_1
_geom_angle_atom_site_label_2
_geom_angle_atom_site_label_3
_geom_angle
_geom_angle_site_symmetry_1
_geom_angle_site_symmetry_3
_geom_angle_publ_flag
N1 Ge1 Ni1 175.90(10) . . ?
Ge1 Ni1 P2 107.91(4) . . ?
Ge1 Ni1 P3 107.79(3) . . ?
P2 Ni1 P3 110.71(4) . . ?
Ge1 Ni1 P1 108.76(4) . . ?
P2 Ni1 P1 105.94(4) . . ?
P3 Ni1 P1 115.49(4) . . ?
C52 P2 C40 100.52(16) . . ?
C52 P2 C46 101.47(17) . . ?
C40 P2 C46 101.93(17) . . ?
C52 P2 Ni1 118.08(12) . . ?
C40 P2 Ni1 114.97(12) . . ?
C46 P2 Ni1 117.18(12) . . ?
C64 P3 C58 100.22(17) . . ?
C64 P3 C70 101.05(17) . . ?
C58 P3 C70 100.44(16) . . ?
C64 P3 Ni1 117.61(12) . . ?
C58 P3 Ni1 118.44(13) . . ?
C70 P3 Ni1 116.00(12) . . ?
C34 P1 C28 99.97(18) . . ?
C34 P1 C22 103.09(18) . . ?
C28 P1 C22 101.31(17) . . ?
C34 P1 Ni1 113.50(13) . . ?
C28 P1 Ni1 118.39(14) . . ?
C22 P1 Ni1 117.93(13) . . ?
C13A Si1 C19A 122.7(10) . . ?
C13A Si1 N1 112.0(7) . . ?
C19A Si1 N1 104.9(6) . . ?
N1 Si1 C16 103.2(2) . . ?
N1 Si1 C13 107.8(2) . . ?
C16 Si1 C13 115.6(3) . . ?
N1 Si1 C19 110.3(2) . . ?
C16 Si1 C19 111.4(3) . . ?
C13 Si1 C19 108.3(3) . . ?
C13A Si1 C16A 105.5(9) . . ?
C19A Si1 C16A 105.7(9) . . ?
N1 Si1 C16A 104.4(6) . . ?
C1 N1 Si1 120.1(2) . . ?
C1 N1 Ge1 113.0(2) . . ?
Si1 N1 Ge1 126.84(18) . . ?
C77 C76 C81 115.5(3) . . ?
C77 C76 B1 122.3(3) . . ?
C81 C76 B1 121.6(3) . . ?
C57 C52 C53 118.2(3) . . ?
C57 C52 P2 118.7(3) . . ?
C53 C52 P2 123.1(3) . . ?
C93 C92 C97 115.1(3) . . ?
C93 C92 B1 121.7(3) . . ?
C97 C92 B1 122.7(3) . . ?
C80 C81 C76 121.7(4) . . ?
C89 C84 C85 114.7(4) . . ?
C89 C84 B1 120.7(3) . . ?
C85 C84 B1 124.3(3) . . ?
C71 C70 C75 118.2(3) . . ?
C71 C70 P3 119.0(3) . . ?
C75 C70 P3 122.8(3) . . ?
C45 C40 C41 118.6(3) . . ?
C45 C40 P2 123.6(3) . . ?
C41 C40 P2 117.8(3) . . ?
C76 C77 C78 122.5(3) . . ?
C79 C78 C77 120.6(4) . . ?
C79 C78 C82 120.7(4) . . ?
C77 C78 C82 118.7(4) . . ?
C50 C51 C46 120.4(4) . . ?
C96 C97 C92 122.6(3) . . ?
C54 C53 C52 120.7(4) . . ?
C101 C100 C105 115.6(3) . . ?
C101 C100 B1 122.9(3) . . ?
C105 C100 B1 121.1(3) . . ?
C69 C64 C65 117.4(4) . . ?
C69 C64 P3 123.5(3) . . ?
C65 C64 P3 118.9(3) . . ?
C104 C105 C100 122.3(3) . . ?
C74 C75 C70 120.4(4) . . ?
C79 C80 C81 121.4(4) . . ?
C79 C80 C83 119.4(4) . . ?
C81 C80 C83 119.2(4) . . ?
C95 C96 C97 120.9(4) . . ?
C95 C96 C99 117.8(3) . . ?
C97 C96 C99 121.2(3) . . ?
C92 C93 C94 122.5(4) . . ?
C62 C63 C58 120.8(4) . . ?
C44 C45 C40 120.5(4) . . ?
C94 C95 C96 118.1(4) . . ?
C51 C46 C47 118.7(3) . . ?
C51 C46 P2 122.9(3) . . ?
C47 C46 P2 118.2(3) . . ?
C2 C7 C8 110.0(3) . . ?
C2 C7 C9 112.5(3) . . ?
C8 C7 C9 108.5(3) . . ?
C42 C41 C40 121.1(4) . . ?
C95 C94 C93 120.7(4) . . ?
C95 C94 C98 120.3(4) . . ?
C93 C94 C98 119.0(4) . . ?
C35 C34 C39 118.0(4) . . ?
C35 C34 P1 118.9(3) . . ?
C39 C34 P1 122.9(3) . . ?
C49 C50 C51 120.6(4) . . ?
C3 C2 C1 117.8(4) . . ?
C3 C2 C7 117.6(4) . . ?
C1 C2 C7 124.6(4) . . ?
C88 C89 C84 123.5(4) . . ?
C48 C47 C46 120.0(4) . . ?
F18 C99 F17 105.1(4) . . ?
F18 C99 F16 104.1(4) . . ?
F17 C99 F16 105.2(4) . . ?
F18 C99 C96 113.9(3) . . ?
F17 C99 C96 113.3(4) . . ?
F16 C99 C96 114.3(3) . . ?
C102 C101 C100 122.5(3) . . ?
C61 C62 C63 120.2(4) . . ?
C56 C57 C52 121.0(4) . . ?
C43 C42 C41 119.6(4) . . ?
C68 C69 C64 121.3(4) . . ?
C80 C79 C78 118.4(4) . . ?
C59 C58 C63 118.1(3) . . ?
C59 C58 P3 121.9(3) . . ?
C63 C58 P3 119.9(3) . . ?
C4 C3 C2 121.6(4) . . ?
C72 C71 C70 121.2(4) . . ?
C36 C35 C34 120.9(4) . . ?
C73 C72 C71 120.2(4) . . ?
C103 C104 C105 120.9(3) . . ?
C103 C104 C107 120.4(4) . . ?
C105 C104 C107 118.8(3) . . ?
C38 C39 C34 120.6(4) . . ?
C25 C26 C27 119.5(4) . . ?
C42 C43 C44 119.8(4) . . ?
C33 C28 C29 117.9(4) . . ?
C33 C28 P1 121.2(3) . . ?
C29 C28 P1 120.9(3) . . ?
C86 C85 C84 122.8(4) . . ?
C55 C54 C53 119.9(4) . . ?
C84 B1 C100 104.0(3) . . ?
C84 B1 C76 113.9(3) . . ?
C100 B1 C76 113.1(3) . . ?
C84 B1 C92 111.3(3) . . ?
C100 B1 C92 112.8(3) . . ?
C76 B1 C92 102.0(3) . . ?
C66 C65 C64 120.8(4) . . ?
C28 C33 C32 121.4(4) . . ?
C37 C36 C35 119.8(4) . . ?
C23 C22 C27 117.1(4) . . ?
C23 C22 P1 124.2(3) . . ?
C27 C22 P1 118.7(3) . . ?
C39 C38 C37 120.7(4) . . ?
C73 C74 C75 120.3(4) . . ?
C48 C49 C50 119.3(4) . . ?
C49 C48 C47 120.9(4) . . ?
C57 C56 C55 119.7(4) . . ?
C72 C73 C74 119.7(4) . . ?
C2 C1 C6 120.8(4) . . ?
C2 C1 N1 120.0(4) . . ?
C6 C1 N1 119.1(3) . . ?
C26 C27 C22 122.5(4) . . ?
C104 C103 C102 118.6(4) . . ?
C54 C55 C56 120.5(4) . . ?
C3 C4 C5 120.1(4) . . ?
C31 C32 C33 120.0(4) . . ?
C24 C25 C26 119.1(4) . . ?
F23A C107 F22A 103.2(11) . . ?
F22 C107 F24 111.5(5) . . ?
F23A C107 F24A 115.1(11) . . ?
F22A C107 F24A 95.3(10) . . ?
F22 C107 F23 103.9(5) . . ?
F24 C107 F23 103.3(5) . . ?
F23A C107 C104 114.9(9) . . ?
F22A C107 C104 115.9(8) . . ?
F22 C107 C104 111.2(4) . . ?
F24 C107 C104 113.1(4) . . ?
F24A C107 C104 110.7(7) . . ?
F23 C107 C104 113.1(4) . . ?
C5 C6 C1 118.1(4) . . ?
C5 C6 C10 119.1(4) . . ?
C1 C6 C10 122.8(4) . . ?
C45 C44 C43 120.5(4) . . ?
F2 C82 F1 108.1(4) . . ?
F2 C82 F3 106.7(3) . . ?
F1 C82 F3 104.6(3) . . ?
F2 C82 C78 112.3(4) . . ?
F1 C82 C78 111.8(3) . . ?
F3 C82 C78 112.8(4) . . ?
C4 C5 C6 121.4(4) . . ?
C101 C102 C103 120.2(3) . . ?
C101 C102 C106 120.7(4) . . ?
C103 C102 C106 119.0(4) . . ?
C36 C37 C38 120.0(4) . . ?
C67 C68 C69 120.4(4) . . ?
C60 C59 C58 120.7(4) . . ?
C62 C61 C60 119.5(4) . . ?
F4A C83 F5A 102.2(11) . . ?
F4 C83 F6 108.7(6) . . ?
F4 C83 F5 104.0(6) . . ?
F6 C83 F5 103.7(7) . . ?
F4A C83 F6A 106.7(10) . . ?
F5A C83 F6A 105.0(11) . . ?
F4A C83 C80 113.6(8) . . ?
F5A C83 C80 116.4(8) . . ?
F4 C83 C80 114.2(5) . . ?
F6 C83 C80 112.5(4) . . ?
F5 C83 C80 112.9(5) . . ?
F6A C83 C80 112.0(8) . . ?
C25 C24 C23 121.0(4) . . ?
C22 C23 C24 120.8(4) . . ?
C89 C88 C87 119.8(4) . . ?
C89 C88 C91 116.9(5) . . ?
C87 C88 C91 123.1(5) . . ?
C89 C88 C91A 124.3(8) . . ?
C87 C88 C91A 114.5(8) . . ?
C31 C30 C29 119.8(5) . . ?
C67 C66 C65 120.2(5) . . ?
C87 C86 C85 120.4(4) . . ?
C87 C86 C90 120.8(5) . . ?
C85 C86 C90 118.9(5) . . ?
F13 C98 F14 109.7(5) . . ?
F13 C98 F15 106.5(5) . . ?
F14 C98 F15 100.0(5) . . ?
F13 C98 C94 114.2(4) . . ?
F14 C98 C94 112.1(4) . . ?
F15 C98 C94 113.3(5) . . ?
C61 C60 C59 120.6(4) . . ?
F21A C106 F20A 116.2(15) . . ?
F21A C106 F19A 102.7(13) . . ?
F20A C106 F19A 98.8(13) . . ?
F19 C106 F20 106.8(6) . . ?
F19 C106 F21 106.5(6) . . ?
F20 C106 F21 104.7(6) . . ?
F21A C106 C102 114.7(9) . . ?
F20A C106 C102 111.7(12) . . ?
F19 C106 C102 111.8(5) . . ?
F19A C106 C102 111.0(10) . . ?
F20 C106 C102 114.0(4) . . ?
F21 C106 C102 112.6(4) . . ?
C68 C67 C66 119.9(5) . . ?
C32 C31 C30 119.8(4) . . ?
C30 C29 C28 121.1(4) . . ?
C6 C10 C11 110.1(4) . . ?
C6 C10 C12 114.0(4) . . ?
C11 C10 C12 111.1(4) . . ?
C86 C87 C88 118.8(4) . . ?
F12A C91A F10A 101.4(15) . . ?
F12A C91A F11A 131(3) . . ?
F10A C91A F11A 97(2) . . ?
F12A C91A C88 107(2) . . ?
F10A C91A C88 98(2) . . ?
F11A C91A C88 114(2) . . ?
F7 C90 F8 109.3(5) . . ?
F7 C90 F9 102.2(6) . . ?
F8 C90 F9 104.3(6) . . ?
F7 C90 C86 113.6(6) . . ?
F8 C90 C86 113.6(5) . . ?
F9 C90 C86 112.8(6) . . ?
C15 C13 C14 108.6(7) . . ?
C15 C13 Si1 116.9(7) . . ?
C14 C13 Si1 113.6(4) . . ?
C21 C19 C20 109.5(6) . . ?
C21 C19 Si1 115.0(4) . . ?
C20 C19 Si1 113.3(5) . . ?
C17 C16 C18 111.5(7) . . ?
C17 C16 Si1 116.7(5) . . ?
C18 C16 Si1 109.5(6) . . ?
C18A C16A C14A 110(3) . . ?
C18A C16A Si1 116(3) . . ?
C14A C16A Si1 113.6(14) . . ?
C20A C19A C17A 104(2) . . ?
C20A C19A Si1 111(2) . . ?
C17A C19A Si1 119.0(15) . . ?
C21A C13A C15A 107(3) . . ?
C21A C13A Si1 114.1(16) . . ?
C15A C13A Si1 131(3) . . ?
F12 C91 F10 106.3(8) . . ?
F12 C91 F11 102.6(8) . . ?
F10 C91 F11 105.7(9) . . ?
F12 C91 C88 114.8(8) . . ?
F10 C91 C88 115.7(7) . . ?
F11 C91 C88 110.7(7) . . ?
C113 C108 C109 126.5(15) . . ?
C113 C112 C111 116.7(8) . . ?
C111 C110 C109 120.4(8) . . ?
C110 C111 C112 121.1(7) . . ?
C108 C113 F25 126.3(13) . . ?
C108 C113 C112 121.8(11) . . ?
F25 C113 C112 111.4(9) . . ?
C110 C109 C108 113.4(8) . . ?
C114 C115 C116 109.2(10) . . ?
C117 C116 C115 105.3(8) . . ?
C118 C117 C116 109.0(10) . . ?

loop_
_geom_bond_atom_site_label_1
_geom_bond_atom_site_label_2
_geom_bond_distance
_geom_bond_site_symmetry_2
_geom_bond_publ_flag
Ge1 N1 1.853(3) . ?
Ge1 Ni1 2.1595(7) . ?
Ni1 P2 2.2885(11) . ?
Ni1 P3 2.3075(11) . ?
Ni1 P1 2.3105(12) . ?
P2 C52 1.830(4) . ?
P2 C40 1.836(4) . ?
P2 C46 1.840(4) . ?
P3 C64 1.827(4) . ?
P3 C58 1.843(3) . ?
P3 C70 1.847(4) . ?
P1 C34 1.838(4) . ?
P1 C28 1.851(4) . ?
P1 C22 1.854(4) . ?
Si1 C13A 1.75(2) . ?
Si1 C19A 1.782(19) . ?
Si1 N1 1.797(3) . ?
Si1 C16 1.856(6) . ?
Si1 C13 1.872(5) . ?
Si1 C19 1.948(6) . ?
Si1 C16A 2.10(2) . ?
F18 C99 1.325(5) . ?
F3 C82 1.346(5) . ?
F1 C82 1.337(5) . ?
F11 C91 1.347(8) . ?
F23 C107 1.339(6) . ?
F16 C99 1.331(5) . ?
F17 C99 1.331(4) . ?
F20 C106 1.320(7) . ?
F2 C82 1.311(5) . ?
N1 C1 1.465(5) . ?
C76 C77 1.394(5) . ?
C76 C81 1.409(5) . ?
C76 B1 1.643(5) . ?
C52 C57 1.392(5) . ?
C52 C53 1.397(5) . ?
C92 C93 1.394(5) . ?
C92 C97 1.396(5) . ?
C92 B1 1.654(5) . ?
C81 C80 1.400(5) . ?
F22 C107 1.316(7) . ?
C84 C89 1.392(5) . ?
C84 C85 1.406(6) . ?
C84 B1 1.623(6) . ?
C70 C71 1.393(5) . ?
C70 C75 1.393(5) . ?
C40 C45 1.385(5) . ?
C40 C41 1.396(5) . ?
C77 C78 1.403(5) . ?
C78 C79 1.381(5) . ?
C78 C82 1.493(6) . ?
F14 C98 1.321(6) . ?
C51 C50 1.390(5) . ?
C51 C46 1.397(5) . ?
C97 C96 1.392(5) . ?
C53 C54 1.388(5) . ?
C100 C101 1.404(5) . ?
C100 C105 1.406(5) . ?
C100 B1 1.642(5) . ?
C64 C69 1.396(5) . ?
C64 C65 1.403(5) . ?
C105 C104 1.393(5) . ?
C75 C74 1.390(5) . ?
F7 C90 1.299(7) . ?
C80 C79 1.371(6) . ?
C80 C83 1.500(6) . ?
C96 C95 1.379(5) . ?
C96 C99 1.484(6) . ?
C93 C94 1.402(5) . ?
C63 C62 1.386(5) . ?
C63 C58 1.401(5) . ?
C45 C44 1.382(6) . ?
C95 C94 1.373(6) . ?
C46 C47 1.398(5) . ?
C7 C2 1.521(6) . ?
C7 C8 1.531(6) . ?
C7 C9 1.539(5) . ?
C41 C42 1.390(5) . ?
C94 C98 1.490(6) . ?
C34 C35 1.398(5) . ?
C34 C39 1.399(5) . ?
C50 C49 1.385(6) . ?
C2 C3 1.401(6) . ?
C2 C1 1.415(6) . ?
C89 C88 1.387(6) . ?
C47 C48 1.392(6) . ?
F21 C106 1.329(7) . ?
C101 C102 1.393(5) . ?
C62 C61 1.381(6) . ?
C57 C56 1.382(6) . ?
C42 C43 1.377(6) . ?
F15 C98 1.328(6) . ?
C69 C68 1.379(6) . ?
C58 C59 1.390(5) . ?
C3 C4 1.372(6) . ?
C71 C72 1.378(5) . ?
C35 C36 1.396(6) . ?
F8 C90 1.322(6) . ?
C72 C73 1.377(6) . ?
C104 C103 1.379(5) . ?
C104 C107 1.494(5) . ?
C39 C38 1.381(6) . ?
C26 C25 1.379(6) . ?
C26 C27 1.384(5) . ?
C43 C44 1.390(6) . ?
C28 C33 1.373(6) . ?
C28 C29 1.389(6) . ?
C85 C86 1.386(6) . ?
C54 C55 1.369(6) . ?
C65 C66 1.385(6) . ?
C33 C32 1.391(5) . ?
F9 C90 1.364(9) . ?
C36 C37 1.374(7) . ?
C22 C23 1.383(6) . ?
C22 C27 1.390(5) . ?
C38 C37 1.380(6) . ?
C74 C73 1.381(6) . ?
C49 C48 1.380(6) . ?
C56 C55 1.385(6) . ?
C1 C6 1.417(6) . ?
C103 C102 1.395(5) . ?
C4 C5 1.380(6) . ?
C32 C31 1.368(7) . ?
C25 C24 1.374(6) . ?
C107 F23A 1.299(9) . ?
C107 F22A 1.315(9) . ?
C107 F24 1.323(6) . ?
C107 F24A 1.336(9) . ?
C6 C5 1.394(6) . ?
C6 C10 1.517(6) . ?
F13 C98 1.249(6) . ?
C102 C106 1.503(6) . ?
F10 C91 1.342(14) . ?
C68 C67 1.372(7) . ?
C59 C60 1.385(5) . ?
C61 C60 1.382(6) . ?
C83 F4A 1.194(14) . ?
C83 F5A 1.210(15) . ?
C83 F4 1.278(6) . ?
C83 F6 1.294(7) . ?
C83 F5 1.309(7) . ?
C83 F6A 1.325(16) . ?
C24 C23 1.393(6) . ?
F19 C106 1.316(8) . ?
C88 C87 1.387(7) . ?
C88 C91 1.501(9) . ?
C88 C91A 1.61(4) . ?
C30 C31 1.376(7) . ?
C30 C29 1.389(6) . ?
C66 C67 1.378(7) . ?
C86 C87 1.377(7) . ?
C86 C90 1.490(8) . ?
C106 F21A 1.185(19) . ?
C106 F20A 1.22(2) . ?
C106 F19A 1.32(2) . ?
F12 C91 1.293(10) . ?
C12 C10 1.537(6) . ?
C18 C16 1.547(15) . ?
C10 C11 1.524(6) . ?
C15 C13 1.455(17) . ?
C91A F12A 1.328(10) . ?
C91A F10A 1.330(10) . ?
C91A F11A 1.332(10) . ?
C13 C14 1.552(7) . ?
C20 C19 1.557(11) . ?
C19 C21 1.546(8) . ?
C17 C16 1.523(8) . ?
C16A C18A 1.56(5) . ?
C16A C14A 1.56(3) . ?
C19A C20A 1.43(4) . ?
C19A C17A 1.50(3) . ?
C13A C21A 1.56(3) . ?
C13A C15A 1.61(6) . ?
C108 C113 1.265(19) . ?
C108 C109 1.499(8) . ?
C112 C113 1.434(9) . ?
C112 C111 1.469(8) . ?
C110 C111 1.419(8) . ?
C110 C109 1.454(9) . ?
C113 F25 1.309(8) . ?
C114 C115 1.528(10) . ?
C115 C116 1.564(10) . ?
C116 C117 1.559(10) . ?
C118 C117 1.530(10) . ?
